data_4327117
loop_
_publ_author_name
'Costuas, Karine'
'Cador, Olivier'
'Justaud, Fr\'ed\'eric'
'Le Stang, Sylvie'
'Paul, Fr\'ed\'eric'
'Monari, Antonio'
'Evangelisti, Stefano'
'Toupet, Lo\"i C'
'Lapinte, Claude'
'Halet, Jean-Fran\,cois'

_publ_section_title
;
 3,5-Bis(ethynyl)pyridine and 2,6-Bis(ethynyl)pyridine Spanning Two
 Fe(Cp*)(dppe) Units: Role of the Nitrogen Atom on the Electronic and
 Magnetic Couplings
;
_journal_coden_ASTM INOCAJ
_journal_issue 24
_journal_name_full 'Inorganic Chemistry'
_journal_page_first 12601
_journal_page_last 12622
_journal_paper_doi 10.1021/ic2016148
_journal_volume 50
_journal_year 2011
_chemical_formula_sum 'C90 H100 Fe2 N P4'
_chemical_formula_weight 1431.29
_space_group_IT_number 2
_symmetry_cell_setting triclinic
_symmetry_space_group_name_Hall '-P 1'
_symmetry_space_group_name_H-M 'P -1'
_atom_sites_solution_hydrogens geom
_atom_sites_solution_primary direct
_atom_sites_solution_secondary difmap
_audit_creation_method SHELXL-97
_cell_angle_alpha 67.320(3)
_cell_angle_beta 79.629(3)
_cell_angle_gamma 84.274(3)
_cell_formula_units_Z 2
_cell_length_a 9.3407(4)
_cell_length_b 18.4949(8)
_cell_length_c 24.4587(8)
_cell_measurement_temperature 120(1)
_cell_volume 3832.8(3)
_computing_cell_refinement 'CrysAlis RED, Oxford Diffraction Ltd.,Version 1.171.26'
_computing_data_collection 'CrysAlis CCD, Oxford Diffraction Ltd.,Version 1.171.26'
_computing_data_reduction 'CrysAlis RED, Oxford Diffraction Ltd.,Version 1.171.26'
_computing_molecular_graphics 'PLATON_(Spek, 1998)'
_computing_publication_material 'SHELXL-97 (Sheldrick, 1997)'
_computing_structure_refinement 'SHELXL-97 (Sheldrick, 1997)'
_computing_structure_solution 'SIR-97_(Altomare & al., 1998)'
_diffrn_ambient_temperature 293(2)
_diffrn_detector_area_resol_mean 19.64
_diffrn_measured_fraction_theta_full 0.951
_diffrn_measured_fraction_theta_max 0.951
_diffrn_measurement_device_type 'CCD Saphire 3 Xcalibur'
_diffrn_measurement_method 'omega scan'
_diffrn_radiation_monochromator graphite
_diffrn_radiation_source 'fine-focus sealed tube'
_diffrn_radiation_type MoK\a
_diffrn_radiation_wavelength 0.71069
_diffrn_reflns_av_R_equivalents 0.0307
_diffrn_reflns_av_sigmaI/netI 0.0792
_diffrn_reflns_limit_h_max 11
_diffrn_reflns_limit_h_min -6
_diffrn_reflns_limit_k_max 23
_diffrn_reflns_limit_k_min -23
_diffrn_reflns_limit_l_max 31
_diffrn_reflns_limit_l_min -31
_diffrn_reflns_number 27524
_diffrn_reflns_theta_full 27.00
_diffrn_reflns_theta_max 27.00
_diffrn_reflns_theta_min 2.57
_exptl_absorpt_coefficient_mu 0.508
_exptl_absorpt_correction_type none
_exptl_crystal_colour red
_exptl_crystal_density_diffrn 1.240
_exptl_crystal_description prism
_exptl_crystal_F_000 1518
_exptl_crystal_size_max 0.15
_exptl_crystal_size_mid 0.08
_exptl_crystal_size_min 0.08
_refine_diff_density_max 0.799
_refine_diff_density_min -0.674
_refine_diff_density_rms 0.090
_refine_ls_extinction_method none
_refine_ls_goodness_of_fit_ref 1.034
_refine_ls_hydrogen_treatment constr
_refine_ls_matrix_type full
_refine_ls_number_parameters 852
_refine_ls_number_reflns 15897
_refine_ls_number_restraints 0
_refine_ls_restrained_S_all 1.034
_refine_ls_R_factor_all 0.0873
_refine_ls_R_factor_gt 0.0544
_refine_ls_shift/su_max 0.034
_refine_ls_shift/su_mean 0.001
_refine_ls_structure_factor_coef Fsqd
_refine_ls_weighting_details 'calc w=1/[\s^2^(Fo^2^)+(0.1044P)^2^+0.0000P] where P=(Fo^2^+2Fc^2^)/3'
_refine_ls_weighting_scheme calc
_refine_ls_wR_factor_gt 0.1653
_refine_ls_wR_factor_ref 0.1743
_reflns_number_gt 10437
_reflns_number_total 15897
_reflns_threshold_expression >2sigma(I)
_cod_data_source_file ic2016148_si_004.cif
_cod_data_source_block fp578k
_cod_database_code 4327117

loop_
_symmetry_equiv_pos_as_xyz
'x, y, z'
'-x, -y, -z'

loop_
_atom_site_label
_atom_site_type_symbol
_atom_site_fract_x
_atom_site_fract_y
_atom_site_fract_z
_atom_site_U_iso_or_equiv
_atom_site_adp_type
_atom_site_occupancy
_atom_site_symmetry_multiplicity
_atom_site_calc_flag
_atom_site_refinement_flags
C101 C 0.5306(6) 0.0172(5) 0.4683(3) 0.082(2) Uani 1 1 d .
H10D H 0.5320 0.0737 0.4563 0.099 Uiso 1 1 calc R
H10E H 0.4680 0.0064 0.4449 0.099 Uiso 1 1 calc R
C102 C 0.6843(9) -0.0138(6) 0.4542(4) 0.100(3) Uani 1 1 d .
H10F H 0.7454 -0.0070 0.4799 0.120 Uiso 1 1 calc R
H10G H 0.7242 0.0166 0.4129 0.120 Uiso 1 1 calc R
C103 C 0.6881(12) -0.1051(11) 0.4636(6) 0.216(8) Uani 1 1 d .
H10H H 0.7868 -0.1224 0.4547 0.324 Uiso 1 1 calc R
H10I H 0.6304 -0.1119 0.4373 0.324 Uiso 1 1 calc R
H10J H 0.6494 -0.1355 0.5044 0.324 Uiso 1 1 calc R
C104 C 0.061(3) 0.6352(13) 0.4958(10) 0.124(7) Uiso 0.50 1 d P
C105 C -0.056(3) 0.6470(15) 0.5400(13) 0.150(8) Uiso 0.50 1 d P
C106 C -0.193(2) 0.6459(12) 0.5297(9) 0.115(6) Uiso 0.50 1 d P
C107 C -0.300(3) 0.6678(16) 0.5028(12) 0.172(10) Uiso 0.50 1 d P
C108 C 0.290(3) 0.6208(17) 0.4523(13) 0.184(10) Uiso 0.50 1 d P
C109 C -0.070(4) 0.662(2) 0.4905(17) 0.209(13) Uiso 0.50 1 d P
C110 C 0.162(3) 0.6289(13) 0.4902(10) 0.125(7) Uiso 0.50 1 d P
C111 C -0.266(4) 0.768(2) 0.4724(15) 0.232(14) Uiso 0.50 1 d P
Fe1 Fe 0.36835(5) 0.43549(3) 0.82301(2) 0.01579(13) Uani 1 1 d .
P1 P 0.15537(10) 0.39351(5) 0.82716(4) 0.0175(2) Uani 1 1 d .
P2 P 0.25978(9) 0.55089(5) 0.80639(4) 0.0160(2) Uani 1 1 d .
C1 C 0.5810(4) 0.4051(2) 0.84709(16) 0.0208(8) Uani 1 1 d .
C2 C 0.5902(4) 0.4701(2) 0.79164(17) 0.0215(8) Uani 1 1 d .
C3 C 0.5384(4) 0.4471(2) 0.74922(16) 0.0211(8) Uani 1 1 d .
C4 C 0.4977(4) 0.3674(2) 0.77892(16) 0.0206(8) Uani 1 1 d .
C5 C 0.5218(4) 0.3411(2) 0.83999(17) 0.0227(8) Uani 1 1 d .
C6 C 0.6346(4) 0.3998(2) 0.90341(17) 0.0260(9) Uani 1 1 d .
H6A H 0.6137 0.3493 0.9343 0.039 Uiso 1 1 calc R
H6B H 0.5864 0.4399 0.9165 0.039 Uiso 1 1 calc R
H6C H 0.7378 0.4069 0.8951 0.039 Uiso 1 1 calc R
C7 C 0.6654(4) 0.5459(2) 0.77586(18) 0.0261(9) Uani 1 1 d .
H7A H 0.6563 0.5798 0.7354 0.039 Uiso 1 1 calc R
H7B H 0.7667 0.5348 0.7795 0.039 Uiso 1 1 calc R
H7C H 0.6211 0.5712 0.8027 0.039 Uiso 1 1 calc R
C8 C 0.5568(4) 0.4937(2) 0.68288(17) 0.0283(9) Uani 1 1 d .
H8A H 0.5841 0.5459 0.6749 0.043 Uiso 1 1 calc R
H8B H 0.4666 0.4959 0.6686 0.043 Uiso 1 1 calc R
H8C H 0.6313 0.4690 0.6628 0.043 Uiso 1 1 calc R
C9 C 0.4610(4) 0.3167(2) 0.74922(19) 0.0282(9) Uani 1 1 d .
H9A H 0.4377 0.2656 0.7788 0.042 Uiso 1 1 calc R
H9B H 0.5428 0.3123 0.7205 0.042 Uiso 1 1 calc R
H9C H 0.3787 0.3394 0.7291 0.042 Uiso 1 1 calc R
C10 C 0.4994(4) 0.2611(2) 0.88769(19) 0.0297(9) Uani 1 1 d .
H10A H 0.5233 0.2606 0.9244 0.044 Uiso 1 1 calc R
H10B H 0.5611 0.2236 0.8755 0.044 Uiso 1 1 calc R
H10C H 0.3995 0.2478 0.8938 0.044 Uiso 1 1 calc R
C11 C 0.0177(4) 0.4607(2) 0.84818(16) 0.0196(8) Uani 1 1 d .
H11A H -0.0782 0.4510 0.8430 0.023 Uiso 1 1 calc R
H11B H 0.0153 0.4537 0.8897 0.023 Uiso 1 1 calc R
C12 C 0.0627(4) 0.5430(2) 0.80685(17) 0.0201(8) Uani 1 1 d .
H12A H 0.0063 0.5812 0.8209 0.024 Uiso 1 1 calc R
H12B H 0.0448 0.5534 0.7666 0.024 Uiso 1 1 calc R
C13 C 0.0867(4) 0.3955(2) 0.76006(17) 0.0209(8) Uani 1 1 d .
C14 C 0.1658(4) 0.4333(2) 0.70303(17) 0.0246(8) Uani 1 1 d .
H14 H 0.2559 0.4535 0.6993 0.029 Uiso 1 1 calc R
C15 C 0.1103(5) 0.4408(3) 0.65220(19) 0.0335(10) Uani 1 1 d .
H15 H 0.1629 0.4665 0.6145 0.040 Uiso 1 1 calc R
C16 C -0.0238(5) 0.4101(3) 0.6572(2) 0.0369(11) Uani 1 1 d .
H16 H -0.0605 0.4150 0.6230 0.044 Uiso 1 1 calc R
C17 C -0.1014(4) 0.3727(3) 0.7129(2) 0.0338(10) Uani 1 1 d .
H17 H -0.1906 0.3520 0.7163 0.041 Uiso 1 1 calc R
C18 C -0.0488(4) 0.3654(2) 0.76441(19) 0.0271(9) Uani 1 1 d .
H18 H -0.1035 0.3405 0.8019 0.033 Uiso 1 1 calc R
C19 C 0.1009(4) 0.2952(2) 0.88001(17) 0.0206(8) Uani 1 1 d .
C20 C 0.1250(4) 0.2325(2) 0.86156(18) 0.0268(9) Uani 1 1 d .
H20 H 0.1666 0.2411 0.8222 0.032 Uiso 1 1 calc R
C21 C 0.0879(4) 0.1564(2) 0.9012(2) 0.0310(9) Uani 1 1 d .
H21 H 0.1052 0.1149 0.8880 0.037 Uiso 1 1 calc R
C22 C 0.0257(4) 0.1430(2) 0.95959(19) 0.0316(10) Uani 1 1 d .
H22 H 0.0004 0.0926 0.9859 0.038 Uiso 1 1 calc R
C23 C 0.0011(4) 0.2051(2) 0.97899(19) 0.0300(9) Uani 1 1 d .
H23 H -0.0409 0.1963 1.0184 0.036 Uiso 1 1 calc R
C24 C 0.0392(4) 0.2808(2) 0.93948(17) 0.0247(8) Uani 1 1 d .
H24 H 0.0233 0.3220 0.9530 0.030 Uiso 1 1 calc R
C25 C 0.2613(4) 0.5987(2) 0.85947(16) 0.0183(7) Uani 1 1 d .
C26 C 0.3777(4) 0.5838(2) 0.89162(16) 0.0207(8) Uani 1 1 d .
H26 H 0.4521 0.5485 0.8866 0.025 Uiso 1 1 calc R
C27 C 0.3842(4) 0.6204(2) 0.93060(17) 0.0251(8) Uani 1 1 d .
H27 H 0.4630 0.6100 0.9512 0.030 Uiso 1 1 calc R
C28 C 0.2729(4) 0.6729(2) 0.93919(19) 0.0296(9) Uani 1 1 d .
H28 H 0.2767 0.6972 0.9658 0.035 Uiso 1 1 calc R
C29 C 0.1566(5) 0.6887(3) 0.9077(2) 0.0338(10) Uani 1 1 d .
H29 H 0.0817 0.7233 0.9135 0.041 Uiso 1 1 calc R
C30 C 0.1517(4) 0.6528(2) 0.86742(19) 0.0277(9) Uani 1 1 d .
H30 H 0.0748 0.6648 0.8456 0.033 Uiso 1 1 calc R
C31 C 0.3092(4) 0.6328(2) 0.73455(16) 0.0209(8) Uani 1 1 d .
C32 C 0.3818(4) 0.6974(2) 0.7302(2) 0.0333(10) Uani 1 1 d .
H32 H 0.4029 0.7017 0.7646 0.040 Uiso 1 1 calc R
C33 C 0.4230(5) 0.7558(3) 0.6739(2) 0.0506(14) Uani 1 1 d .
H33 H 0.4728 0.7985 0.6712 0.061 Uiso 1 1 calc R
C34 C 0.3918(6) 0.7516(3) 0.6233(2) 0.0503(13) Uani 1 1 d .
H34 H 0.4191 0.7915 0.5864 0.060 Uiso 1 1 calc R
C35 C 0.3204(5) 0.6890(3) 0.62623(19) 0.0368(11) Uani 1 1 d .
H35 H 0.2991 0.6863 0.5914 0.044 Uiso 1 1 calc R
C36 C 0.2795(4) 0.6293(2) 0.68139(17) 0.0270(9) Uani 1 1 d .
H36 H 0.2319 0.5864 0.6831 0.032 Uiso 1 1 calc R
C37 C 0.3002(4) 0.4122(2) 0.90566(16) 0.0177(7) Uani 1 1 d .
C38 C 0.2686(4) 0.3939(2) 0.95936(16) 0.0188(7) Uani 1 1 d .
C39 C 0.2533(4) 0.3692(2) 1.02289(15) 0.0173(7) Uani 1 1 d .
C40 C 0.2364(4) 0.4224(2) 1.05211(16) 0.0199(8) Uani 1 1 d .
H40 H 0.2256 0.4754 1.0290 0.024 Uiso 1 1 calc R
C41 C 0.2613(4) 0.2890(2) 1.05966(16) 0.0179(7) Uani 1 1 d .
H41 H 0.2704 0.2513 1.0426 0.021 Uiso 1 1 calc R
N1 N 0.2350(3) 0.40197(18) 1.11069(14) 0.0227(7) Uani 1 1 d .
Fe51 Fe 0.22528(5) 0.00671(3) 1.23749(2) 0.01607(13) Uani 1 1 d .
P51 P 0.26674(9) 0.03106(5) 1.31364(4) 0.0172(2) Uani 1 1 d .
P52 P 0.46043(9) 0.00018(5) 1.21287(4) 0.0172(2) Uani 1 1 d .
C51 C 0.0233(4) 0.0215(2) 1.20560(16) 0.0197(8) Uani 1 1 d .
C52 C 0.1303(4) -0.0151(2) 1.17370(16) 0.0207(8) Uani 1 1 d .
C53 C 0.1754(4) -0.0886(2) 1.21690(17) 0.0210(8) Uani 1 1 d .
C54 C 0.0993(4) -0.0949(2) 1.27493(17) 0.0222(8) Uani 1 1 d .
C55 C 0.0050(4) -0.0265(2) 1.26757(16) 0.0202(8) Uani 1 1 d .
C56 C -0.0608(4) 0.0956(2) 1.17566(18) 0.0247(8) Uani 1 1 d .
H56A H -0.0254 0.1160 1.1334 0.037 Uiso 1 1 calc R
H56B H -0.0487 0.1335 1.1922 0.037 Uiso 1 1 calc R
H56C H -0.1622 0.0847 1.1822 0.037 Uiso 1 1 calc R
C57 C 0.1762(4) 0.0152(3) 1.10774(17) 0.0288(9) Uani 1 1 d .
H57A H 0.2493 -0.0198 1.0975 0.043 Uiso 1 1 calc R
H57B H 0.2155 0.0662 1.0946 0.043 Uiso 1 1 calc R
H57C H 0.0937 0.0187 1.0884 0.043 Uiso 1 1 calc R
C58 C 0.2662(4) -0.1510(2) 1.2015(2) 0.0318(10) Uani 1 1 d .
H58A H 0.3044 -0.1311 1.1595 0.048 Uiso 1 1 calc R
H58B H 0.2076 -0.1952 1.2108 0.048 Uiso 1 1 calc R
H58C H 0.3453 -0.1670 1.2243 0.048 Uiso 1 1 calc R
C59 C 0.0990(5) -0.1667(2) 1.33204(19) 0.0332(10) Uani 1 1 d .
H59A H 0.0398 -0.1559 1.3646 0.050 Uiso 1 1 calc R
H59B H 0.1968 -0.1801 1.3405 0.050 Uiso 1 1 calc R
H59C H 0.0601 -0.2097 1.3273 0.050 Uiso 1 1 calc R
C60 C -0.1107(4) -0.0165(3) 1.31590(18) 0.0287(9) Uani 1 1 d .
H60A H -0.0985 -0.0573 1.3538 0.043 Uiso 1 1 calc R
H60B H -0.2051 -0.0195 1.3067 0.043 Uiso 1 1 calc R
H60C H -0.1023 0.0336 1.3181 0.043 Uiso 1 1 calc R
C61 C 0.4659(4) 0.0442(2) 1.30576(17) 0.0236(8) Uani 1 1 d .
H61A H 0.4809 0.0855 1.3191 0.028 Uiso 1 1 calc R
H61B H 0.5110 -0.0039 1.3308 0.028 Uiso 1 1 calc R
C62 C 0.5367(4) 0.0654(2) 1.24064(16) 0.0197(8) Uani 1 1 d .
H62A H 0.6415 0.0574 1.2379 0.024 Uiso 1 1 calc R
H62B H 0.5148 0.1198 1.2172 0.024 Uiso 1 1 calc R
C63 C 0.2251(4) -0.0404(2) 1.39189(16) 0.0192(7) Uani 1 1 d .
C64 C 0.3165(4) -0.1048(2) 1.41550(18) 0.0313(9) Uani 1 1 d .
H64 H 0.4040 -0.1108 1.3923 0.038 Uiso 1 1 calc R
C65 C 0.2813(5) -0.1600(3) 1.47239(19) 0.0385(11) Uani 1 1 d .
H65 H 0.3451 -0.2023 1.4872 0.046 Uiso 1 1 calc R
C66 C 0.1521(5) -0.1529(3) 1.50755(19) 0.0361(10) Uani 1 1 d .
H66 H 0.1278 -0.1905 1.5459 0.043 Uiso 1 1 calc R
C67 C 0.0592(4) -0.0894(2) 1.48521(18) 0.0291(9) Uani 1 1 d .
H67 H -0.0284 -0.0840 1.5085 0.035 Uiso 1 1 calc R
C68 C 0.0963(4) -0.0337(2) 1.42806(17) 0.0228(8) Uani 1 1 d .
H68 H 0.0333 0.0092 1.4137 0.027 Uiso 1 1 calc R
C69 C 0.1855(4) 0.1207(2) 1.32440(16) 0.0188(7) Uani 1 1 d .
C70 C 0.2332(4) 0.1475(2) 1.36386(17) 0.0250(8) Uani 1 1 d .
H70 H 0.3051 0.1187 1.3860 0.030 Uiso 1 1 calc R
C71 C 0.1761(4) 0.2157(2) 1.37078(19) 0.0309(9) Uani 1 1 d .
H71 H 0.2109 0.2330 1.3968 0.037 Uiso 1 1 calc R
C72 C 0.0663(4) 0.2587(2) 1.33887(19) 0.0308(9) Uani 1 1 d .
H72 H 0.0284 0.3052 1.3428 0.037 Uiso 1 1 calc R
C73 C 0.0143(4) 0.2309(2) 1.30125(18) 0.0268(9) Uani 1 1 d .
H73 H -0.0612 0.2584 1.2808 0.032 Uiso 1 1 calc R
C74 C 0.0727(4) 0.1634(2) 1.29367(16) 0.0224(8) Uani 1 1 d .
H74 H 0.0368 0.1460 1.2679 0.027 Uiso 1 1 calc R
C75 C 0.5420(4) 0.0311(2) 1.13403(16) 0.0205(8) Uani 1 1 d .
C76 C 0.5597(4) 0.1107(2) 1.09795(17) 0.0241(8) Uani 1 1 d .
H76 H 0.5356 0.1484 1.1148 0.029 Uiso 1 1 calc R
C77 C 0.6131(4) 0.1334(3) 1.03704(18) 0.0290(9) Uani 1 1 d .
H77 H 0.6249 0.1863 1.0136 0.035 Uiso 1 1 calc R
C78 C 0.6491(4) 0.0782(3) 1.01070(18) 0.0316(10) Uani 1 1 d .
H78 H 0.6838 0.0942 0.9699 0.038 Uiso 1 1 calc R
C79 C 0.6331(4) -0.0008(2) 1.04546(18) 0.0276(9) Uani 1 1 d .
H79 H 0.6576 -0.0381 1.0282 0.033 Uiso 1 1 calc R
C80 C 0.5796(4) -0.0243(2) 1.10701(17) 0.0242(8) Uani 1 1 d .
H80 H 0.5688 -0.0773 1.1303 0.029 Uiso 1 1 calc R
C81 C 0.5693(4) -0.0909(2) 1.24739(17) 0.0207(8) Uani 1 1 d .
C82 C 0.5034(4) -0.1501(2) 1.29748(17) 0.0245(8) Uani 1 1 d .
H82 H 0.4038 -0.1464 1.3100 0.029 Uiso 1 1 calc R
C83 C 0.5841(4) -0.2151(2) 1.32928(19) 0.0294(9) Uani 1 1 d .
H83 H 0.5395 -0.2538 1.3638 0.035 Uiso 1 1 calc R
C84 C 0.7311(4) -0.2222(2) 1.3093(2) 0.0326(10) Uani 1 1 d .
H84 H 0.7851 -0.2664 1.3298 0.039 Uiso 1 1 calc R
C85 C 0.7980(4) -0.1633(2) 1.25883(19) 0.0269(9) Uani 1 1 d .
H85 H 0.8968 -0.1682 1.2454 0.032 Uiso 1 1 calc R
C86 C 0.7183(4) -0.0975(2) 1.22840(18) 0.0228(8) Uani 1 1 d .
H86 H 0.7642 -0.0576 1.1952 0.027 Uiso 1 1 calc R
C87 C 0.2500(4) 0.1143(2) 1.19160(16) 0.0179(7) Uani 1 1 d .
C88 C 0.2590(4) 0.1844(2) 1.15983(16) 0.0190(8) Uani 1 1 d .
C89 C 0.2558(4) 0.2657(2) 1.12153(15) 0.0170(7) Uani 1 1 d .
C90 C 0.2454(4) 0.3251(2) 1.14436(16) 0.0209(8) Uani 1 1 d .
H90 H 0.2457 0.3105 1.1852 0.025 Uiso 1 1 calc R

loop_
_atom_site_aniso_label
_atom_site_aniso_U_11
_atom_site_aniso_U_22
_atom_site_aniso_U_33
_atom_site_aniso_U_23
_atom_site_aniso_U_13
_atom_site_aniso_U_12
C101 0.049(4) 0.139(7) 0.084(5) -0.067(5) -0.022(3) 0.001(4)
C102 0.076(5) 0.149(8) 0.094(6) -0.074(6) -0.015(4) 0.028(5)
C103 0.093(8) 0.41(3) 0.166(12) -0.128(15) 0.006(7) -0.059(12)
Fe1 0.0167(3) 0.0158(3) 0.0139(3) -0.0049(2) -0.00275(19) 0.00151(19)
P1 0.0185(4) 0.0164(5) 0.0173(5) -0.0062(4) -0.0026(4) -0.0006(4)
P2 0.0160(4) 0.0153(5) 0.0160(5) -0.0049(4) -0.0030(3) 0.0002(3)
C1 0.0181(17) 0.028(2) 0.0163(19) -0.0088(16) -0.0035(14) 0.0052(15)
C2 0.0142(17) 0.027(2) 0.021(2) -0.0076(16) -0.0016(14) 0.0036(15)
C3 0.0166(17) 0.029(2) 0.0164(19) -0.0094(16) 0.0002(14) 0.0039(15)
C4 0.0189(18) 0.025(2) 0.020(2) -0.0113(16) -0.0052(14) 0.0079(15)
C5 0.0212(18) 0.020(2) 0.022(2) -0.0041(16) -0.0038(15) 0.0082(15)
C6 0.0184(18) 0.037(2) 0.021(2) -0.0102(18) -0.0054(15) 0.0052(16)
C7 0.0181(18) 0.033(2) 0.025(2) -0.0095(18) 0.0006(15) -0.0027(16)
C8 0.026(2) 0.034(2) 0.021(2) -0.0072(18) -0.0016(16) 0.0042(17)
C9 0.027(2) 0.026(2) 0.034(2) -0.0155(19) -0.0061(17) 0.0052(16)
C10 0.033(2) 0.020(2) 0.030(2) -0.0034(17) -0.0067(18) 0.0070(17)
C11 0.0167(17) 0.0223(19) 0.0184(19) -0.0068(16) -0.0010(14) -0.0016(14)
C12 0.0161(17) 0.0208(19) 0.025(2) -0.0097(16) -0.0045(15) 0.0005(14)
C13 0.0232(18) 0.0190(19) 0.023(2) -0.0090(16) -0.0086(15) 0.0014(15)
C14 0.027(2) 0.024(2) 0.023(2) -0.0086(17) -0.0085(16) 0.0056(16)
C15 0.038(2) 0.039(3) 0.023(2) -0.0118(19) -0.0081(18) 0.006(2)
C16 0.040(2) 0.044(3) 0.037(3) -0.022(2) -0.023(2) 0.010(2)
C17 0.027(2) 0.036(2) 0.049(3) -0.024(2) -0.0130(19) 0.0016(18)
C18 0.0231(19) 0.027(2) 0.033(2) -0.0132(18) -0.0047(17) 0.0002(16)
C19 0.0170(17) 0.0182(19) 0.026(2) -0.0074(16) -0.0040(15) -0.0019(14)
C20 0.029(2) 0.021(2) 0.027(2) -0.0073(17) 0.0021(17) -0.0039(16)
C21 0.035(2) 0.021(2) 0.039(3) -0.0149(19) -0.0020(19) -0.0027(17)
C22 0.031(2) 0.023(2) 0.035(3) -0.0041(18) -0.0035(18) -0.0051(17)
C23 0.038(2) 0.025(2) 0.024(2) -0.0056(18) -0.0006(17) -0.0072(18)
C24 0.0263(19) 0.023(2) 0.025(2) -0.0088(17) -0.0023(16) -0.0055(16)
C25 0.0223(18) 0.0145(18) 0.0185(19) -0.0065(15) -0.0032(14) -0.0013(14)
C26 0.0170(17) 0.022(2) 0.024(2) -0.0104(16) -0.0018(15) 0.0017(14)
C27 0.0223(19) 0.028(2) 0.026(2) -0.0095(17) -0.0081(16) -0.0020(16)
C28 0.034(2) 0.030(2) 0.035(2) -0.0229(19) -0.0072(18) -0.0002(18)
C29 0.033(2) 0.035(2) 0.042(3) -0.024(2) -0.0136(19) 0.0120(19)
C30 0.027(2) 0.024(2) 0.037(2) -0.0152(19) -0.0150(18) 0.0094(16)
C31 0.0185(18) 0.0187(19) 0.0192(19) -0.0016(15) -0.0027(14) 0.0047(14)
C32 0.033(2) 0.029(2) 0.033(2) -0.0035(19) -0.0080(18) -0.0088(18)
C33 0.051(3) 0.032(3) 0.054(3) 0.003(2) -0.005(2) -0.022(2)
C34 0.056(3) 0.044(3) 0.029(3) 0.009(2) 0.003(2) -0.009(2)
C35 0.041(2) 0.035(3) 0.021(2) 0.0009(19) -0.0038(18) 0.008(2)
C36 0.031(2) 0.025(2) 0.021(2) -0.0061(17) -0.0029(16) 0.0045(17)
C37 0.0157(17) 0.0135(17) 0.022(2) -0.0028(15) -0.0059(14) 0.0002(13)
C38 0.0186(17) 0.0183(19) 0.019(2) -0.0067(15) -0.0015(14) -0.0008(14)
C39 0.0156(17) 0.0186(18) 0.0155(18) -0.0035(15) -0.0027(14) -0.0012(14)
C40 0.0206(18) 0.0159(18) 0.019(2) -0.0028(15) -0.0022(15) -0.0001(14)
C41 0.0161(17) 0.0199(19) 0.0183(19) -0.0083(15) -0.0014(14) -0.0014(14)
N1 0.0260(16) 0.0177(16) 0.0229(18) -0.0072(14) -0.0028(13) 0.0011(13)
Fe51 0.0142(2) 0.0170(3) 0.0154(3) -0.0039(2) -0.00315(19) -0.00097(19)
P51 0.0150(4) 0.0195(5) 0.0156(5) -0.0050(4) -0.0032(3) 0.0015(4)
P52 0.0158(4) 0.0186(5) 0.0168(5) -0.0062(4) -0.0027(3) 0.0001(4)
C51 0.0173(17) 0.0186(19) 0.021(2) -0.0040(15) -0.0053(14) -0.0025(14)
C52 0.0217(18) 0.024(2) 0.0159(19) -0.0047(16) -0.0057(14) -0.0052(15)
C53 0.0162(17) 0.0211(19) 0.027(2) -0.0087(16) -0.0076(15) -0.0009(14)
C54 0.0159(17) 0.023(2) 0.024(2) -0.0027(16) -0.0055(15) -0.0050(15)
C55 0.0139(17) 0.024(2) 0.021(2) -0.0059(16) -0.0016(14) -0.0054(14)
C56 0.0201(18) 0.025(2) 0.026(2) -0.0048(17) -0.0078(16) 0.0006(15)
C57 0.024(2) 0.043(3) 0.024(2) -0.0160(19) -0.0068(16) -0.0025(18)
C58 0.029(2) 0.029(2) 0.046(3) -0.021(2) -0.0125(19) 0.0018(17)
C59 0.032(2) 0.029(2) 0.031(2) 0.0009(19) -0.0097(18) -0.0092(18)
C60 0.025(2) 0.036(2) 0.023(2) -0.0079(18) -0.0017(16) -0.0094(17)
C61 0.0182(18) 0.034(2) 0.023(2) -0.0141(17) -0.0058(15) 0.0024(16)
C62 0.0134(16) 0.024(2) 0.022(2) -0.0093(16) -0.0004(14) -0.0035(14)
C63 0.0202(18) 0.0213(19) 0.0159(18) -0.0061(15) -0.0060(14) 0.0016(14)
C64 0.033(2) 0.034(2) 0.023(2) -0.0083(18) -0.0043(17) 0.0096(18)
C65 0.045(3) 0.033(3) 0.025(2) -0.0017(19) -0.007(2) 0.016(2)
C66 0.050(3) 0.028(2) 0.019(2) 0.0001(18) -0.0009(19) 0.003(2)
C67 0.030(2) 0.029(2) 0.022(2) -0.0055(18) 0.0018(17) -0.0001(17)
C68 0.0224(19) 0.023(2) 0.023(2) -0.0073(16) -0.0055(15) -0.0009(15)
C69 0.0180(17) 0.0212(19) 0.0148(18) -0.0057(15) 0.0014(14) -0.0014(14)
C70 0.0221(19) 0.029(2) 0.026(2) -0.0113(17) -0.0048(16) -0.0001(16)
C71 0.037(2) 0.030(2) 0.032(2) -0.0189(19) -0.0054(18) -0.0010(18)
C72 0.031(2) 0.023(2) 0.037(3) -0.0129(19) 0.0001(18) 0.0019(17)
C73 0.026(2) 0.025(2) 0.024(2) -0.0052(17) -0.0029(16) 0.0060(16)
C74 0.0200(18) 0.028(2) 0.0171(19) -0.0073(16) -0.0022(14) 0.0006(15)
C75 0.0131(16) 0.026(2) 0.022(2) -0.0092(16) -0.0023(14) -0.0001(14)
C76 0.0237(19) 0.025(2) 0.023(2) -0.0092(17) -0.0015(15) 0.0009(16)
C77 0.028(2) 0.031(2) 0.022(2) -0.0046(18) -0.0007(16) -0.0035(17)
C78 0.028(2) 0.048(3) 0.018(2) -0.0127(19) 0.0002(16) -0.0043(19)
C79 0.024(2) 0.038(2) 0.025(2) -0.0179(19) -0.0035(16) -0.0002(17)
C80 0.0231(19) 0.027(2) 0.024(2) -0.0114(17) -0.0035(16) -0.0013(16)
C81 0.0222(18) 0.0203(19) 0.022(2) -0.0102(16) -0.0065(15) 0.0007(15)
C82 0.0254(19) 0.025(2) 0.025(2) -0.0096(17) -0.0097(16) 0.0015(16)
C83 0.037(2) 0.023(2) 0.029(2) -0.0074(18) -0.0107(18) -0.0009(17)
C84 0.035(2) 0.024(2) 0.047(3) -0.016(2) -0.023(2) 0.0075(18)
C85 0.0212(19) 0.030(2) 0.038(2) -0.0192(19) -0.0130(17) 0.0044(16)
C86 0.0210(18) 0.022(2) 0.032(2) -0.0166(17) -0.0071(16) -0.0016(15)
C87 0.0136(16) 0.024(2) 0.0161(18) -0.0072(16) -0.0025(13) 0.0001(14)
C88 0.0187(17) 0.021(2) 0.0176(19) -0.0077(16) -0.0020(14) 0.0010(14)
C89 0.0151(16) 0.0184(18) 0.0152(18) -0.0045(15) -0.0007(13) -0.0015(14)
C90 0.0210(18) 0.022(2) 0.0159(19) -0.0044(15) 0.0005(14) -0.0026(15)

loop_
_atom_type_symbol
_atom_type_description
_atom_type_scat_dispersion_real
_atom_type_scat_dispersion_imag
_atom_type_scat_source
C C 0.0033 0.0016 'International Tables Vol C Tables 4.2.6.8 and 6.1.1.4'
H H 0.0000 0.0000 'International Tables Vol C Tables 4.2.6.8 and 6.1.1.4'
P P 0.1023 0.0942 'International Tables Vol C Tables 4.2.6.8 and 6.1.1.4'
Fe Fe 0.3463 0.8444 'International Tables Vol C Tables 4.2.6.8 and 6.1.1.4'
N N 0.0061 0.0033 'International Tables Vol C Tables 4.2.6.8 and 6.1.1.4'

loop_
_geom_angle_atom_site_label_1
_geom_angle_atom_site_label_2
_geom_angle_atom_site_label_3
_geom_angle
_geom_angle_site_symmetry_1
C101 C101 C102 113.1(8) 2_656
C101 C101 H10D 109.0 2_656
C102 C101 H10D 109.0 .
C101 C101 H10E 109.0 2_656
C102 C101 H10E 109.0 .
H10D C101 H10E 107.8 .
C101 C102 C103 112.2(8) .
C101 C102 H10F 109.2 .
C103 C102 H10F 109.2 .
C101 C102 H10G 109.2 .
C103 C102 H10G 109.2 .
H10F C102 H10G 107.9 .
C102 C103 H10H 109.5 .
C102 C103 H10I 109.5 .
H10H C103 H10I 109.5 .
C102 C103 H10J 109.5 .
H10H C103 H10J 109.5 .
H10I C103 H10J 109.5 .
C110 C104 C109 164(4) .
C110 C104 C105 139(3) .
C109 C104 C105 49.9(19) .
C109 C105 C106 63(2) .
C109 C105 C104 57(2) .
C106 C105 C104 116(2) .
C107 C106 C109 110(3) .
C107 C106 C105 157(3) .
C109 C106 C105 51.2(18) .
C106 C107 C111 97(2) .
C105 C109 C104 73(3) .
C105 C109 C106 65(3) .
C104 C109 C106 131(3) .
C104 C110 C108 148(3) .
C37 Fe1 C5 93.26(15) .
C37 Fe1 C4 130.68(15) .
C5 Fe1 C4 39.72(14) .
C37 Fe1 C1 86.62(14) .
C5 Fe1 C1 39.60(14) .
C4 Fe1 C1 65.90(14) .
C37 Fe1 C3 152.12(14) .
C5 Fe1 C3 66.29(14) .
C4 Fe1 C3 39.18(14) .
C1 Fe1 C3 65.52(14) .
C37 Fe1 C2 116.34(14) .
C5 Fe1 C2 65.95(14) .
C4 Fe1 C2 65.58(14) .
C1 Fe1 C2 38.71(14) .
C3 Fe1 C2 39.08(14) .
C37 Fe1 P1 81.90(10) .
C5 Fe1 P1 109.54(11) .
C4 Fe1 P1 98.67(10) .
C1 Fe1 P1 146.40(11) .
C3 Fe1 P1 121.80(10) .
C2 Fe1 P1 160.88(11) .
C37 Fe1 P2 86.94(11) .
C5 Fe1 P2 164.03(11) .
C4 Fe1 P2 142.36(11) .
C1 Fe1 P2 124.60(11) .
C3 Fe1 P2 107.51(11) .
C2 Fe1 P2 99.69(11) .
P1 Fe1 P2 86.32(4) .
C19 P1 C11 104.67(16) .
C19 P1 C13 99.79(17) .
C11 P1 C13 98.68(17) .
C19 P1 Fe1 120.41(12) .
C11 P1 Fe1 107.18(12) .
C13 P1 Fe1 122.89(12) .
C25 P2 C31 100.75(17) .
C25 P2 C12 103.62(16) .
C31 P2 C12 101.58(16) .
C25 P2 Fe1 119.05(12) .
C31 P2 Fe1 120.20(12) .
C12 P2 Fe1 109.19(12) .
C2 C1 C5 108.3(3) .
C2 C1 C6 127.1(3) .
C5 C1 C6 124.4(3) .
C2 C1 Fe1 71.1(2) .
C5 C1 Fe1 69.1(2) .
C6 C1 Fe1 129.1(2) .
C1 C2 C3 108.3(3) .
C1 C2 C7 126.4(3) .
C3 C2 C7 124.5(3) .
C1 C2 Fe1 70.2(2) .
C3 C2 Fe1 70.09(19) .
C7 C2 Fe1 133.4(3) .
C4 C3 C2 107.8(3) .
C4 C3 C8 126.5(3) .
C2 C3 C8 124.4(3) .
C4 C3 Fe1 69.7(2) .
C2 C3 Fe1 70.8(2) .
C8 C3 Fe1 135.1(3) .
C3 C4 C5 108.3(3) .
C3 C4 C9 125.4(3) .
C5 C4 C9 125.5(3) .
C3 C4 Fe1 71.1(2) .
C5 C4 Fe1 69.6(2) .
C9 C4 Fe1 132.7(3) .
C4 C5 C1 107.4(3) .
C4 C5 C10 127.7(4) .
C1 C5 C10 124.9(3) .
C4 C5 Fe1 70.6(2) .
C1 C5 Fe1 71.3(2) .
C10 C5 Fe1 126.2(3) .
C1 C6 H6A 109.5 .
C1 C6 H6B 109.5 .
H6A C6 H6B 109.5 .
C1 C6 H6C 109.5 .
H6A C6 H6C 109.5 .
H6B C6 H6C 109.5 .
C2 C7 H7A 109.5 .
C2 C7 H7B 109.5 .
H7A C7 H7B 109.5 .
C2 C7 H7C 109.5 .
H7A C7 H7C 109.5 .
H7B C7 H7C 109.5 .
C3 C8 H8A 109.5 .
C3 C8 H8B 109.5 .
H8A C8 H8B 109.5 .
C3 C8 H8C 109.5 .
H8A C8 H8C 109.5 .
H8B C8 H8C 109.5 .
C4 C9 H9A 109.5 .
C4 C9 H9B 109.5 .
H9A C9 H9B 109.5 .
C4 C9 H9C 109.5 .
H9A C9 H9C 109.5 .
H9B C9 H9C 109.5 .
C5 C10 H10A 109.5 .
C5 C10 H10B 109.5 .
H10A C10 H10B 109.5 .
C5 C10 H10C 109.5 .
H10A C10 H10C 109.5 .
H10B C10 H10C 109.5 .
C12 C11 P1 106.1(2) .
C12 C11 H11A 110.5 .
P1 C11 H11A 110.5 .
C12 C11 H11B 110.5 .
P1 C11 H11B 110.5 .
H11A C11 H11B 108.7 .
C11 C12 P2 108.5(2) .
C11 C12 H12A 110.0 .
P2 C12 H12A 110.0 .
C11 C12 H12B 110.0 .
P2 C12 H12B 110.0 .
H12A C12 H12B 108.4 .
C14 C13 C18 118.7(3) .
C14 C13 P1 119.5(3) .
C18 C13 P1 121.6(3) .
C15 C14 C13 120.2(4) .
C15 C14 H14 119.9 .
C13 C14 H14 119.9 .
C14 C15 C16 120.5(4) .
C14 C15 H15 119.8 .
C16 C15 H15 119.8 .
C17 C16 C15 119.5(4) .
C17 C16 H16 120.2 .
C15 C16 H16 120.2 .
C16 C17 C18 121.0(4) .
C16 C17 H17 119.5 .
C18 C17 H17 119.5 .
C17 C18 C13 120.1(4) .
C17 C18 H18 120.0 .
C13 C18 H18 120.0 .
C20 C19 C24 118.3(3) .
C20 C19 P1 119.7(3) .
C24 C19 P1 122.0(3) .
C19 C20 C21 121.2(4) .
C19 C20 H20 119.4 .
C21 C20 H20 119.4 .
C22 C21 C20 120.0(4) .
C22 C21 H21 120.0 .
C20 C21 H21 120.0 .
C21 C22 C23 119.6(4) .
C21 C22 H22 120.2 .
C23 C22 H22 120.2 .
C22 C23 C24 120.2(4) .
C22 C23 H23 119.9 .
C24 C23 H23 119.9 .
C19 C24 C23 120.7(4) .
C19 C24 H24 119.7 .
C23 C24 H24 119.7 .
C26 C25 C30 118.1(3) .
C26 C25 P2 119.8(3) .
C30 C25 P2 122.0(3) .
C27 C26 C25 121.3(3) .
C27 C26 H26 119.4 .
C25 C26 H26 119.4 .
C26 C27 C28 120.2(4) .
C26 C27 H27 119.9 .
C28 C27 H27 119.9 .
C29 C28 C27 119.6(4) .
C29 C28 H28 120.2 .
C27 C28 H28 120.2 .
C28 C29 C30 120.2(4) .
C28 C29 H29 119.9 .
C30 C29 H29 119.9 .
C29 C30 C25 120.7(4) .
C29 C30 H30 119.7 .
C25 C30 H30 119.7 .
C32 C31 C36 117.9(4) .
C32 C31 P2 122.4(3) .
C36 C31 P2 119.6(3) .
C31 C32 C33 119.7(4) .
C31 C32 H32 120.2 .
C33 C32 H32 120.2 .
C34 C33 C32 121.4(4) .
C34 C33 H33 119.3 .
C32 C33 H33 119.3 .
C33 C34 C35 120.2(4) .
C33 C34 H34 119.9 .
C35 C34 H34 119.9 .
C34 C35 C36 119.9(4) .
C34 C35 H35 120.0 .
C36 C35 H35 120.0 .
C35 C36 C31 120.8(4) .
C35 C36 H36 119.6 .
C31 C36 H36 119.6 .
C38 C37 Fe1 174.2(3) .
C37 C38 C39 171.6(4) .
C40 C39 C41 116.4(3) .
C40 C39 C38 122.6(3) .
C41 C39 C38 120.9(3) .
N1 C40 C39 124.4(3) .
N1 C40 H40 117.8 .
C39 C40 H40 117.8 .
C89 C41 C39 120.4(3) .
C89 C41 H41 119.8 .
C39 C41 H41 119.8 .
C40 N1 C90 117.7(3) .
C87 Fe51 C52 95.05(15) .
C87 Fe51 C54 152.10(14) .
C52 Fe51 C54 66.77(14) .
C87 Fe51 C51 86.45(14) .
C52 Fe51 C51 39.64(14) .
C54 Fe51 C51 65.97(14) .
C87 Fe51 C55 114.66(14) .
C52 Fe51 C55 66.59(14) .
C54 Fe51 C55 39.65(14) .
C51 Fe51 C55 39.05(13) .
C87 Fe51 C53 133.09(15) .
C52 Fe51 C53 39.87(14) .
C54 Fe51 C53 39.54(14) .
C51 Fe51 C53 66.15(14) .
C55 Fe51 C53 66.41(14) .
C87 Fe51 P52 83.02(10) .
C52 Fe51 P52 107.69(11) .
C54 Fe51 P52 121.76(11) .
C51 Fe51 P52 144.45(11) .
C55 Fe51 P52 161.35(11) .
C53 Fe51 P52 97.51(10) .
C87 Fe51 P51 87.00(11) .
C52 Fe51 P51 165.58(11) .
C54 Fe51 P51 105.62(11) .
C51 Fe51 P51 126.59(11) .
C55 Fe51 P51 99.58(10) .
C53 Fe51 P51 139.90(11) .
P52 Fe51 P51 86.72(4) .
C69 P51 C63 99.21(16) .
C69 P51 C61 102.63(17) .
C63 P51 C61 102.28(16) .
C69 P51 Fe51 119.32(12) .
C63 P51 Fe51 121.82(12) .
C61 P51 Fe51 108.85(12) .
C75 P52 C62 104.54(16) .
C75 P52 C81 101.67(17) .
C62 P52 C81 99.17(16) .
C75 P52 Fe51 120.15(12) .
C62 P52 Fe51 106.59(12) .
C81 P52 Fe51 121.68(12) .
C55 C51 C52 109.0(3) .
C55 C51 C56 127.2(3) .
C52 C51 C56 123.7(3) .
C55 C51 Fe51 70.53(19) .
C52 C51 Fe51 69.61(19) .
C56 C51 Fe51 129.3(2) .
C51 C52 C53 107.3(3) .
C51 C52 C57 125.6(3) .
C53 C52 C57 126.9(4) .
C51 C52 Fe51 70.8(2) .
C53 C52 Fe51 70.7(2) .
C57 C52 Fe51 127.3(2) .
C54 C53 C52 107.7(3) .
C54 C53 C58 126.9(4) .
C52 C53 C58 124.8(4) .
C54 C53 Fe51 69.9(2) .
C52 C53 Fe51 69.4(2) .
C58 C53 Fe51 133.2(2) .
C53 C54 C55 108.1(3) .
C53 C54 C59 125.7(4) .
C55 C54 C59 125.5(3) .
C53 C54 Fe51 70.5(2) .
C55 C54 Fe51 70.4(2) .
C59 C54 Fe51 132.4(3) .
C51 C55 C54 107.8(3) .
C51 C55 C60 126.7(3) .
C54 C55 C60 124.6(3) .
C51 C55 Fe51 70.42(19) .
C54 C55 Fe51 69.93(19) .
C60 C55 Fe51 133.5(3) .
C51 C56 H56A 109.5 .
C51 C56 H56B 109.5 .
H56A C56 H56B 109.5 .
C51 C56 H56C 109.5 .
H56A C56 H56C 109.5 .
H56B C56 H56C 109.5 .
C52 C57 H57A 109.5 .
C52 C57 H57B 109.5 .
H57A C57 H57B 109.5 .
C52 C57 H57C 109.5 .
H57A C57 H57C 109.5 .
H57B C57 H57C 109.5 .
C53 C58 H58A 109.5 .
C53 C58 H58B 109.5 .
H58A C58 H58B 109.5 .
C53 C58 H58C 109.5 .
H58A C58 H58C 109.5 .
H58B C58 H58C 109.5 .
C54 C59 H59A 109.5 .
C54 C59 H59B 109.5 .
H59A C59 H59B 109.5 .
C54 C59 H59C 109.5 .
H59A C59 H59C 109.5 .
H59B C59 H59C 109.5 .
C55 C60 H60A 109.5 .
C55 C60 H60B 109.5 .
H60A C60 H60B 109.5 .
C55 C60 H60C 109.5 .
H60A C60 H60C 109.5 .
H60B C60 H60C 109.5 .
C62 C61 P51 110.3(2) .
C62 C61 H61A 109.6 .
P51 C61 H61A 109.6 .
C62 C61 H61B 109.6 .
P51 C61 H61B 109.6 .
H61A C61 H61B 108.1 .
C61 C62 P52 106.4(2) .
C61 C62 H62A 110.4 .
P52 C62 H62A 110.4 .
C61 C62 H62B 110.4 .
P52 C62 H62B 110.4 .
H62A C62 H62B 108.6 .
C68 C63 C64 117.2(3) .
C68 C63 P51 120.7(3) .
C64 C63 P51 121.9(3) .
C65 C64 C63 121.7(4) .
C65 C64 H64 119.1 .
C63 C64 H64 119.1 .
C66 C65 C64 120.4(4) .
C66 C65 H65 119.8 .
C64 C65 H65 119.8 .
C65 C66 C67 119.1(4) .
C65 C66 H66 120.4 .
C67 C66 H66 120.4 .
C66 C67 C68 120.1(4) .
C66 C67 H67 120.0 .
C68 C67 H67 120.0 .
C63 C68 C67 121.4(4) .
C63 C68 H68 119.3 .
C67 C68 H68 119.3 .
C70 C69 C74 118.0(3) .
C70 C69 P51 121.1(3) .
C74 C69 P51 120.9(3) .
C71 C70 C69 121.4(4) .
C71 C70 H70 119.3 .
C69 C70 H70 119.3 .
C70 C71 C72 120.1(4) .
C70 C71 H71 120.0 .
C72 C71 H71 120.0 .
C73 C72 C71 118.9(4) .
C73 C72 H72 120.5 .
C71 C72 H72 120.5 .
C74 C73 C72 121.1(4) .
C74 C73 H73 119.5 .
C72 C73 H73 119.5 .
C73 C74 C69 120.5(4) .
C73 C74 H74 119.7 .
C69 C74 H74 119.7 .
C76 C75 C80 118.3(3) .
C76 C75 P52 121.1(3) .
C80 C75 P52 120.4(3) .
C77 C76 C75 120.3(4) .
C77 C76 H76 119.9 .
C75 C76 H76 119.9 .
C78 C77 C76 121.0(4) .
C78 C77 H77 119.5 .
C76 C77 H77 119.5 .
C79 C78 C77 119.8(4) .
C79 C78 H78 120.1 .
C77 C78 H78 120.1 .
C78 C79 C80 119.6(4) .
C78 C79 H79 120.2 .
C80 C79 H79 120.2 .
C79 C80 C75 121.1(4) .
C79 C80 H80 119.5 .
C75 C80 H80 119.5 .
C82 C81 C86 119.1(3) .
C82 C81 P52 118.5(3) .
C86 C81 P52 122.0(3) .
C81 C82 C83 120.8(4) .
C81 C82 H82 119.6 .
C83 C82 H82 119.6 .
C84 C83 C82 119.7(4) .
C84 C83 H83 120.2 .
C82 C83 H83 120.2 .
C83 C84 C85 119.9(4) .
C83 C84 H84 120.0 .
C85 C84 H84 120.0 .
C86 C85 C84 120.2(4) .
C86 C85 H85 119.9 .
C84 C85 H85 119.9 .
C85 C86 C81 120.2(4) .
C85 C86 H86 119.9 .
C81 C86 H86 119.9 .
C88 C87 Fe51 175.9(3) .
C87 C88 C89 174.5(4) .
C41 C89 C90 117.1(3) .
C41 C89 C88 121.2(3) .
C90 C89 C88 121.7(3) .
N1 C90 C89 123.9(3) .
N1 C90 H90 118.1 .
C89 C90 H90 118.1 .

loop_
_geom_bond_atom_site_label_1
_geom_bond_atom_site_label_2
_geom_bond_distance
_geom_bond_site_symmetry_2
C101 C101 1.457(12) 2_656
C101 C102 1.524(9) .
C101 H10D 0.9700 .
C101 H10E 0.9700 .
C102 C103 1.612(17) .
C102 H10F 0.9700 .
C102 H10G 0.9700 .
C103 H10H 0.9600 .
C103 H10I 0.9600 .
C103 H10J 0.9600 .
C104 C110 0.93(3) .
C104 C109 1.28(4) .
C104 C105 1.45(3) .
C105 C109 1.16(4) .
C105 C106 1.35(3) .
C106 C107 1.24(3) .
C106 C109 1.33(4) .
C107 C111 1.75(4) .
C108 C110 1.41(3) .
Fe1 C37 1.897(4) .
Fe1 C5 2.104(4) .
Fe1 C4 2.118(4) .
Fe1 C1 2.134(3) .
Fe1 C3 2.136(4) .
Fe1 C2 2.146(3) .
Fe1 P1 2.1784(10) .
Fe1 P2 2.1901(10) .
P1 C19 1.836(4) .
P1 C11 1.844(4) .
P1 C13 1.853(4) .
P2 C25 1.833(4) .
P2 C31 1.841(4) .
P2 C12 1.859(3) .
C1 C2 1.419(5) .
C1 C5 1.436(5) .
C1 C6 1.514(5) .
C2 C3 1.433(5) .
C2 C7 1.513(5) .
C3 C4 1.426(5) .
C3 C8 1.502(5) .
C4 C5 1.434(5) .
C4 C9 1.484(5) .
C5 C10 1.496(5) .
C6 H6A 0.9600 .
C6 H6B 0.9600 .
C6 H6C 0.9600 .
C7 H7A 0.9600 .
C7 H7B 0.9600 .
C7 H7C 0.9600 .
C8 H8A 0.9600 .
C8 H8B 0.9600 .
C8 H8C 0.9600 .
C9 H9A 0.9600 .
C9 H9B 0.9600 .
C9 H9C 0.9600 .
C10 H10A 0.9600 .
C10 H10B 0.9600 .
C10 H10C 0.9600 .
C11 C12 1.518(5) .
C11 H11A 0.9700 .
C11 H11B 0.9700 .
C12 H12A 0.9700 .
C12 H12B 0.9700 .
C13 C14 1.400(5) .
C13 C18 1.403(5) .
C14 C15 1.385(5) .
C14 H14 0.9300 .
C15 C16 1.393(6) .
C15 H15 0.9300 .
C16 C17 1.370(6) .
C16 H16 0.9300 .
C17 C18 1.386(6) .
C17 H17 0.9300 .
C18 H18 0.9300 .
C19 C20 1.383(5) .
C19 C24 1.396(5) .
C20 C21 1.403(5) .
C20 H20 0.9300 .
C21 C22 1.377(6) .
C21 H21 0.9300 .
C22 C23 1.387(6) .
C22 H22 0.9300 .
C23 C24 1.398(5) .
C23 H23 0.9300 .
C24 H24 0.9300 .
C25 C26 1.399(5) .
C25 C30 1.400(5) .
C26 C27 1.377(5) .
C26 H26 0.9300 .
C27 C28 1.395(5) .
C27 H27 0.9300 .
C28 C29 1.386(6) .
C28 H28 0.9300 .
C29 C30 1.394(6) .
C29 H29 0.9300 .
C30 H30 0.9300 .
C31 C32 1.391(5) .
C31 C36 1.404(5) .
C32 C33 1.399(6) .
C32 H32 0.9300 .
C33 C34 1.354(7) .
C33 H33 0.9300 .
C34 C35 1.366(7) .
C34 H34 0.9300 .
C35 C36 1.391(5) .
C35 H35 0.9300 .
C36 H36 0.9300 .
C37 C38 1.210(5) .
C38 C39 1.425(5) .
C39 C40 1.405(5) .
C39 C41 1.410(5) .
C40 N1 1.331(5) .
C40 H40 0.9300 .
C41 C89 1.397(5) .
C41 H41 0.9300 .
N1 C90 1.344(5) .
Fe51 C87 1.884(4) .
Fe51 C52 2.107(3) .
Fe51 C54 2.117(4) .
Fe51 C51 2.122(3) .
Fe51 C55 2.124(3) .
Fe51 C53 2.125(4) .
Fe51 P52 2.1746(10) .
Fe51 P51 2.1824(11) .
P51 C69 1.846(4) .
P51 C63 1.856(4) .
P51 C61 1.866(4) .
P52 C75 1.826(4) .
P52 C62 1.844(4) .
P52 C81 1.858(4) .
C51 C55 1.419(5) .
C51 C52 1.434(5) .
C51 C56 1.500(5) .
C52 C53 1.443(5) .
C52 C57 1.484(5) .
C53 C54 1.435(5) .
C53 C58 1.489(5) .
C54 C55 1.438(5) .
C54 C59 1.511(5) .
C55 C60 1.506(5) .
C56 H56A 0.9600 .
C56 H56B 0.9600 .
C56 H56C 0.9600 .
C57 H57A 0.9600 .
C57 H57B 0.9600 .
C57 H57C 0.9600 .
C58 H58A 0.9600 .
C58 H58B 0.9600 .
C58 H58C 0.9600 .
C59 H59A 0.9600 .
C59 H59B 0.9600 .
C59 H59C 0.9600 .
C60 H60A 0.9600 .
C60 H60B 0.9600 .
C60 H60C 0.9600 .
C61 C62 1.523(5) .
C61 H61A 0.9700 .
C61 H61B 0.9700 .
C62 H62A 0.9700 .
C62 H62B 0.9700 .
C63 C68 1.385(5) .
C63 C64 1.387(5) .
C64 C65 1.376(6) .
C64 H64 0.9300 .
C65 C66 1.376(6) .
C65 H65 0.9300 .
C66 C67 1.380(6) .
C66 H66 0.9300 .
C67 C68 1.387(5) .
C67 H67 0.9300 .
C68 H68 0.9300 .
C69 C70 1.394(5) .
C69 C74 1.400(5) .
C70 C71 1.379(5) .
C70 H70 0.9300 .
C71 C72 1.393(6) .
C71 H71 0.9300 .
C72 C73 1.386(6) .
C72 H72 0.9300 .
C73 C74 1.378(5) .
C73 H73 0.9300 .
C74 H74 0.9300 .
C75 C76 1.402(5) .
C75 C80 1.406(5) .
C76 C77 1.391(5) .
C76 H76 0.9300 .
C77 C78 1.390(6) .
C77 H77 0.9300 .
C78 C79 1.385(6) .
C78 H78 0.9300 .
C79 C80 1.405(5) .
C79 H79 0.9300 .
C80 H80 0.9300 .
C81 C82 1.381(5) .
C81 C86 1.395(5) .
C82 C83 1.389(5) .
C82 H82 0.9300 .
C83 C84 1.384(6) .
C83 H83 0.9300 .
C84 C85 1.386(6) .
C84 H84 0.9300 .
C85 C86 1.382(5) .
C85 H85 0.9300 .
C86 H86 0.9300 .
C87 C88 1.230(5) .
C88 C89 1.433(5) .
C89 C90 1.400(5) .
C90 H90 0.9300 .

loop_
_geom_torsion_atom_site_label_1
_geom_torsion_atom_site_label_2
_geom_torsion_atom_site_label_3
_geom_torsion_atom_site_label_4
_geom_torsion
_geom_torsion_site_symmetry_1
C101 C101 C102 C103 67.1(11) 2_656
C110 C104 C105 C109 160(5) .
C110 C104 C105 C106 -174(4) .
C109 C104 C105 C106 25(3) .
C109 C105 C106 C107 -39(7) .
C104 C105 C106 C107 -63(7) .
C104 C105 C106 C109 -24(2) .
C109 C106 C107 C111 -64(3) .
C105 C106 C107 C111 -33(7) .
C106 C105 C109 C104 -154(3) .
C104 C105 C109 C106 154(3) .
C110 C104 C109 C105 -128(13) .
C110 C104 C109 C106 -160(11) .
C105 C104 C109 C106 -31(3) .
C107 C106 C109 C105 165(3) .
C107 C106 C109 C104 -162(4) .
C105 C106 C109 C104 33(3) .
C109 C104 C110 C108 -61(16) .
C105 C104 C110 C108 -176(4) .
C37 Fe1 P1 C19 -56.44(18) .
C5 Fe1 P1 C19 34.17(18) .
C4 Fe1 P1 C19 73.68(18) .
C1 Fe1 P1 C19 14.8(2) .
C3 Fe1 P1 C19 107.78(19) .
C2 Fe1 P1 C19 106.9(3) .
P2 Fe1 P1 C19 -143.87(15) .
C37 Fe1 P1 C11 62.83(16) .
C5 Fe1 P1 C11 153.43(17) .
C4 Fe1 P1 C11 -167.06(16) .
C1 Fe1 P1 C11 134.1(2) .
C3 Fe1 P1 C11 -132.96(17) .
C2 Fe1 P1 C11 -133.8(3) .
P2 Fe1 P1 C11 -24.60(13) .
C37 Fe1 P1 C13 175.66(18) .
C5 Fe1 P1 C13 -93.73(18) .
C4 Fe1 P1 C13 -54.22(18) .
C1 Fe1 P1 C13 -113.1(2) .
C3 Fe1 P1 C13 -20.12(19) .
C2 Fe1 P1 C13 -21.0(4) .
P2 Fe1 P1 C13 88.23(15) .
C37 Fe1 P2 C25 37.18(16) .
C5 Fe1 P2 C25 -54.0(4) .
C4 Fe1 P2 C25 -141.3(2) .
C1 Fe1 P2 C25 -46.58(18) .
C3 Fe1 P2 C25 -118.51(17) .
C2 Fe1 P2 C25 -79.03(17) .
P1 Fe1 P2 C25 119.26(13) .
C37 Fe1 P2 C31 161.94(17) .
C5 Fe1 P2 C31 70.8(4) .
C4 Fe1 P2 C31 -16.5(2) .
C1 Fe1 P2 C31 78.17(19) .
C3 Fe1 P2 C31 6.25(18) .
C2 Fe1 P2 C31 45.73(17) .
P1 Fe1 P2 C31 -115.99(14) .
C37 Fe1 P2 C12 -81.41(16) .
C5 Fe1 P2 C12 -172.6(4) .
C4 Fe1 P2 C12 100.1(2) .
C1 Fe1 P2 C12 -165.18(17) .
C3 Fe1 P2 C12 122.89(16) .
C2 Fe1 P2 C12 162.38(16) .
P1 Fe1 P2 C12 0.66(13) .
C37 Fe1 C1 C2 -141.7(2) .
C5 Fe1 C1 C2 119.1(3) .
C4 Fe1 C1 C2 80.4(2) .
C3 Fe1 C1 C2 37.3(2) .
P1 Fe1 C1 C2 148.44(19) .
P2 Fe1 C1 C2 -57.7(2) .
C37 Fe1 C1 C5 99.3(2) .
C4 Fe1 C1 C5 -38.6(2) .
C3 Fe1 C1 C5 -81.8(2) .
C2 Fe1 C1 C5 -119.1(3) .
P1 Fe1 C1 C5 29.4(3) .
P2 Fe1 C1 C5 -176.81(17) .
C37 Fe1 C1 C6 -18.7(4) .
C5 Fe1 C1 C6 -118.0(4) .
C4 Fe1 C1 C6 -156.6(4) .
C3 Fe1 C1 C6 160.2(4) .
C2 Fe1 C1 C6 122.9(4) .
P1 Fe1 C1 C6 -88.6(4) .
P2 Fe1 C1 C6 65.2(4) .
C5 C1 C2 C3 -0.7(4) .
C6 C1 C2 C3 174.7(3) .
Fe1 C1 C2 C3 -60.0(2) .
C5 C1 C2 C7 -170.7(3) .
C6 C1 C2 C7 4.7(6) .
Fe1 C1 C2 C7 130.0(4) .
C5 C1 C2 Fe1 59.3(2) .
C6 C1 C2 Fe1 -125.3(4) .
C37 Fe1 C2 C1 43.7(3) .
C5 Fe1 C2 C1 -37.6(2) .
C4 Fe1 C2 C1 -81.3(2) .
C3 Fe1 C2 C1 -119.0(3) .
P1 Fe1 C2 C1 -117.8(3) .
P2 Fe1 C2 C1 135.1(2) .
C37 Fe1 C2 C3 162.7(2) .
C5 Fe1 C2 C3 81.4(2) .
C4 Fe1 C2 C3 37.7(2) .
C1 Fe1 C2 C3 119.0(3) .
P1 Fe1 C2 C3 1.2(5) .
P2 Fe1 C2 C3 -105.9(2) .
C37 Fe1 C2 C7 -78.2(4) .
C5 Fe1 C2 C7 -159.5(4) .
C4 Fe1 C2 C7 156.8(4) .
C1 Fe1 C2 C7 -121.9(5) .
C3 Fe1 C2 C7 119.1(4) .
P1 Fe1 C2 C7 120.3(4) .
P2 Fe1 C2 C7 13.2(4) .
C1 C2 C3 C4 -0.2(4) .
C7 C2 C3 C4 170.1(3) .
Fe1 C2 C3 C4 -60.2(2) .
C1 C2 C3 C8 -167.9(3) .
C7 C2 C3 C8 2.5(6) .
Fe1 C2 C3 C8 132.1(4) .
C1 C2 C3 Fe1 60.0(2) .
C7 C2 C3 Fe1 -129.7(3) .
C37 Fe1 C3 C4 83.5(4) .
C5 Fe1 C3 C4 37.7(2) .
C1 Fe1 C3 C4 81.3(2) .
C2 Fe1 C3 C4 118.2(3) .
P1 Fe1 C3 C4 -61.3(2) .
P2 Fe1 C3 C4 -158.01(18) .
C37 Fe1 C3 C2 -34.7(4) .
C5 Fe1 C3 C2 -80.5(2) .
C4 Fe1 C3 C2 -118.2(3) .
C1 Fe1 C3 C2 -36.9(2) .
P1 Fe1 C3 C2 -179.55(17) .
P2 Fe1 C3 C2 83.8(2) .
C37 Fe1 C3 C8 -154.6(4) .
C5 Fe1 C3 C8 159.6(4) .
C4 Fe1 C3 C8 121.8(5) .
C1 Fe1 C3 C8 -156.9(4) .
C2 Fe1 C3 C8 -119.9(5) .
P1 Fe1 C3 C8 60.5(4) .
P2 Fe1 C3 C8 -36.2(4) .
C2 C3 C4 C5 0.9(4) .
C8 C3 C4 C5 168.3(3) .
Fe1 C3 C4 C5 -60.0(2) .
C2 C3 C4 C9 -169.6(3) .
C8 C3 C4 C9 -2.2(6) .
Fe1 C3 C4 C9 129.5(4) .
C2 C3 C4 Fe1 60.9(2) .
C8 C3 C4 Fe1 -131.7(4) .
C37 Fe1 C4 C3 -142.2(2) .
C5 Fe1 C4 C3 -118.7(3) .
C1 Fe1 C4 C3 -80.2(2) .
C2 Fe1 C4 C3 -37.6(2) .
P1 Fe1 C4 C3 131.04(19) .
P2 Fe1 C4 C3 35.8(3) .
C37 Fe1 C4 C5 -23.5(3) .
C1 Fe1 C4 C5 38.5(2) .
C3 Fe1 C4 C5 118.7(3) .
C2 Fe1 C4 C5 81.1(2) .
P1 Fe1 C4 C5 -110.2(2) .
P2 Fe1 C4 C5 154.52(18) .
C37 Fe1 C4 C9 96.6(4) .
C5 Fe1 C4 C9 120.1(5) .
C1 Fe1 C4 C9 158.6(4) .
C3 Fe1 C4 C9 -121.2(5) .
C2 Fe1 C4 C9 -158.8(4) .
P1 Fe1 C4 C9 9.9(4) .
P2 Fe1 C4 C9 -85.4(4) .
C3 C4 C5 C1 -1.3(4) .
C9 C4 C5 C1 169.2(3) .
Fe1 C4 C5 C1 -62.2(2) .
C3 C4 C5 C10 -177.8(3) .
C9 C4 C5 C10 -7.4(6) .
Fe1 C4 C5 C10 121.2(4) .
C3 C4 C5 Fe1 60.9(2) .
C9 C4 C5 Fe1 -128.6(4) .
C2 C1 C5 C4 1.2(4) .
C6 C1 C5 C4 -174.3(3) .
Fe1 C1 C5 C4 61.8(2) .
C2 C1 C5 C10 177.9(3) .
C6 C1 C5 C10 2.3(6) .
Fe1 C1 C5 C10 -121.6(4) .
C2 C1 C5 Fe1 -60.6(2) .
C6 C1 C5 Fe1 123.9(3) .
C37 Fe1 C5 C4 162.4(2) .
C1 Fe1 C5 C4 -116.9(3) .
C3 Fe1 C5 C4 -37.2(2) .
C2 Fe1 C5 C4 -80.1(2) .
P1 Fe1 C5 C4 79.8(2) .
P2 Fe1 C5 C4 -107.3(4) .
C37 Fe1 C5 C1 -80.7(2) .
C4 Fe1 C5 C1 116.9(3) .
C3 Fe1 C5 C1 79.7(2) .
C2 Fe1 C5 C1 36.8(2) .
P1 Fe1 C5 C1 -163.26(18) .
P2 Fe1 C5 C1 9.6(5) .
C37 Fe1 C5 C10 39.3(4) .
C4 Fe1 C5 C10 -123.1(4) .
C1 Fe1 C5 C10 120.0(4) .
C3 Fe1 C5 C10 -160.3(4) .
C2 Fe1 C5 C10 156.8(4) .
P1 Fe1 C5 C10 -43.2(4) .
P2 Fe1 C5 C10 129.6(4) .
C19 P1 C11 C12 177.8(2) .
C13 P1 C11 C12 -79.6(3) .
Fe1 P1 C11 C12 48.9(3) .
P1 C11 C12 P2 -48.0(3) .
C25 P2 C12 C11 -98.6(3) .
C31 P2 C12 C11 157.2(3) .
Fe1 P2 C12 C11 29.2(3) .
C19 P1 C13 C14 -143.8(3) .
C11 P1 C13 C14 109.5(3) .
Fe1 P1 C13 C14 -7.5(4) .
C19 P1 C13 C18 41.3(3) .
C11 P1 C13 C18 -65.3(3) .
Fe1 P1 C13 C18 177.6(3) .
C18 C13 C14 C15 0.2(6) .
P1 C13 C14 C15 -174.8(3) .
C13 C14 C15 C16 -0.7(6) .
C14 C15 C16 C17 0.4(7) .
C15 C16 C17 C18 0.4(7) .
C16 C17 C18 C13 -0.9(6) .
C14 C13 C18 C17 0.6(6) .
P1 C13 C18 C17 175.5(3) .
C11 P1 C19 C20 146.5(3) .
C13 P1 C19 C20 44.7(3) .
Fe1 P1 C19 C20 -93.0(3) .
C11 P1 C19 C24 -35.5(3) .
C13 P1 C19 C24 -137.2(3) .
Fe1 P1 C19 C24 85.0(3) .
C24 C19 C20 C21 0.4(6) .
P1 C19 C20 C21 178.5(3) .
C19 C20 C21 C22 0.3(6) .
C20 C21 C22 C23 -0.4(6) .
C21 C22 C23 C24 0.0(6) .
C20 C19 C24 C23 -0.8(5) .
P1 C19 C24 C23 -178.9(3) .
C22 C23 C24 C19 0.7(6) .
C31 P2 C25 C26 -104.2(3) .
C12 P2 C25 C26 150.9(3) .
Fe1 P2 C25 C26 29.5(3) .
C31 P2 C25 C30 73.1(3) .
C12 P2 C25 C30 -31.7(3) .
Fe1 P2 C25 C30 -153.2(3) .
C30 C25 C26 C27 0.7(5) .
P2 C25 C26 C27 178.2(3) .
C25 C26 C27 C28 0.6(6) .
C26 C27 C28 C29 -0.7(6) .
C27 C28 C29 C30 -0.5(7) .
C28 C29 C30 C25 1.9(7) .
C26 C25 C30 C29 -2.0(6) .
P2 C25 C30 C29 -179.4(3) .
C25 P2 C31 C32 21.9(4) .
C12 P2 C31 C32 128.4(3) .
Fe1 P2 C31 C32 -111.1(3) .
C25 P2 C31 C36 -161.2(3) .
C12 P2 C31 C36 -54.7(3) .
Fe1 P2 C31 C36 65.8(3) .
C36 C31 C32 C33 -0.2(6) .
P2 C31 C32 C33 176.7(3) .
C31 C32 C33 C34 1.0(7) .
C32 C33 C34 C35 -0.9(8) .
C33 C34 C35 C36 0.0(7) .
C34 C35 C36 C31 0.8(6) .
C32 C31 C36 C35 -0.6(6) .
P2 C31 C36 C35 -177.7(3) .
C5 Fe1 C37 C38 22(3) .
C4 Fe1 C37 C38 37(3) .
C1 Fe1 C37 C38 -17(3) .
C3 Fe1 C37 C38 -19(3) .
C2 Fe1 C37 C38 -42(3) .
P1 Fe1 C37 C38 132(3) .
P2 Fe1 C37 C38 -142(3) .
Fe1 C37 C38 C39 13(5) .
C37 C38 C39 C40 104(3) .
C37 C38 C39 C41 -73(3) .
C41 C39 C40 N1 3.4(5) .
C38 C39 C40 N1 -173.7(3) .
C40 C39 C41 C89 -1.4(5) .
C38 C39 C41 C89 175.8(3) .
C39 C40 N1 C90 -2.4(5) .
C87 Fe51 P51 C69 41.28(16) .
C52 Fe51 P51 C69 -57.3(5) .
C54 Fe51 P51 C69 -113.44(16) .
C51 Fe51 P51 C69 -42.05(18) .
C55 Fe51 P51 C69 -73.23(16) .
C53 Fe51 P51 C69 -137.77(19) .
P52 Fe51 P51 C69 124.45(13) .
C87 Fe51 P51 C63 165.65(17) .
C52 Fe51 P51 C63 67.0(5) .
C54 Fe51 P51 C63 10.93(17) .
C51 Fe51 P51 C63 82.32(19) .
C55 Fe51 P51 C63 51.14(17) .
C53 Fe51 P51 C63 -13.4(2) .
P52 Fe51 P51 C63 -111.18(14) .
C87 Fe51 P51 C61 -75.89(17) .
C52 Fe51 P51 C61 -174.5(4) .
C54 Fe51 P51 C61 129.38(17) .
C51 Fe51 P51 C61 -159.23(18) .
C55 Fe51 P51 C61 169.59(17) .
C53 Fe51 P51 C61 105.0(2) .
P52 Fe51 P51 C61 7.27(14) .
C87 Fe51 P52 C75 -60.06(18) .
C52 Fe51 P52 C75 33.03(18) .
C54 Fe51 P52 C75 106.20(19) .
C51 Fe51 P52 C75 13.8(2) .
C55 Fe51 P52 C75 102.0(4) .
C53 Fe51 P52 C75 72.63(18) .
P51 Fe51 P52 C75 -147.44(15) .
C87 Fe51 P52 C62 58.35(17) .
C52 Fe51 P52 C62 151.45(16) .
C54 Fe51 P52 C62 -135.38(18) .
C51 Fe51 P52 C62 132.2(2) .
C55 Fe51 P52 C62 -139.6(3) .
C53 Fe51 P52 C62 -168.95(16) .
P51 Fe51 P52 C62 -29.02(13) .
C87 Fe51 P52 C81 170.63(17) .
C52 Fe51 P52 C81 -96.27(18) .
C54 Fe51 P52 C81 -23.10(19) .
C51 Fe51 P52 C81 -115.5(2) .
C55 Fe51 P52 C81 -27.3(4) .
C53 Fe51 P52 C81 -56.67(17) .
P51 Fe51 P52 C81 83.26(14) .
C87 Fe51 C51 C55 -137.7(2) .
C52 Fe51 C51 C55 120.0(3) .
C54 Fe51 C51 C55 38.0(2) .
C53 Fe51 C51 C55 81.4(2) .
P52 Fe51 C51 C55 149.50(19) .
P51 Fe51 C51 C55 -54.1(2) .
C87 Fe51 C51 C52 102.3(2) .
C54 Fe51 C51 C52 -82.0(2) .
C55 Fe51 C51 C52 -120.0(3) .
C53 Fe51 C51 C52 -38.6(2) .
P52 Fe51 C51 C52 29.5(3) .
P51 Fe51 C51 C52 -174.10(17) .
C87 Fe51 C51 C56 -15.1(3) .
C52 Fe51 C51 C56 -117.4(4) .
C54 Fe51 C51 C56 160.5(4) .
C55 Fe51 C51 C56 122.6(4) .
C53 Fe51 C51 C56 -156.0(4) .
P52 Fe51 C51 C56 -87.9(4) .
P51 Fe51 C51 C56 68.5(4) .
C55 C51 C52 C53 1.9(4) .
C56 C51 C52 C53 -174.0(3) .
Fe51 C51 C52 C53 61.6(2) .
C55 C51 C52 C57 177.6(3) .
C56 C51 C52 C57 1.7(5) .
Fe51 C51 C52 C57 -122.7(4) .
C55 C51 C52 Fe51 -59.7(2) .
C56 C51 C52 Fe51 124.4(3) .
C87 Fe51 C52 C51 -78.2(2) .
C54 Fe51 C52 C51 79.8(2) .
C55 Fe51 C52 C51 36.5(2) .
C53 Fe51 C52 C51 117.2(3) .
P52 Fe51 C52 C51 -162.50(18) .
P51 Fe51 C52 C51 19.4(5) .
C87 Fe51 C52 C53 164.6(2) .
C54 Fe51 C52 C53 -37.3(2) .
C51 Fe51 C52 C53 -117.2(3) .
C55 Fe51 C52 C53 -80.7(2) .
P52 Fe51 C52 C53 80.3(2) .
P51 Fe51 C52 C53 -97.8(5) .
C87 Fe51 C52 C57 42.4(4) .
C54 Fe51 C52 C57 -159.6(4) .
C51 Fe51 C52 C57 120.6(4) .
C55 Fe51 C52 C57 157.1(4) .
C53 Fe51 C52 C57 -122.3(4) .
P52 Fe51 C52 C57 -41.9(4) .
P51 Fe51 C52 C57 140.0(4) .
C51 C52 C53 C54 -2.0(4) .
C57 C52 C53 C54 -177.6(3) .
Fe51 C52 C53 C54 59.7(2) .
C51 C52 C53 C58 169.3(3) .
C57 C52 C53 C58 -6.3(6) .
Fe51 C52 C53 C58 -129.0(3) .
C51 C52 C53 Fe51 -61.6(2) .
C57 C52 C53 Fe51 122.8(4) .
C87 Fe51 C53 C54 -140.2(2) .
C52 Fe51 C53 C54 -118.9(3) .
C51 Fe51 C53 C54 -80.6(2) .
C55 Fe51 C53 C54 -37.7(2) .
P52 Fe51 C53 C54 132.40(19) .
P51 Fe51 C53 C54 38.6(3) .
C87 Fe51 C53 C52 -21.2(3) .
C54 Fe51 C53 C52 118.9(3) .
C51 Fe51 C53 C52 38.4(2) .
C55 Fe51 C53 C52 81.2(2) .
P52 Fe51 C53 C52 -108.7(2) .
P51 Fe51 C53 C52 157.48(17) .
C87 Fe51 C53 C58 97.6(4) .
C52 Fe51 C53 C58 118.9(5) .
C54 Fe51 C53 C58 -122.2(5) .
C51 Fe51 C53 C58 157.2(4) .
C55 Fe51 C53 C58 -160.0(4) .
P52 Fe51 C53 C58 10.2(4) .
P51 Fe51 C53 C58 -83.7(4) .
C52 C53 C54 C55 1.3(4) .
C58 C53 C54 C55 -169.7(3) .
Fe51 C53 C54 C55 60.7(2) .
C52 C53 C54 C59 171.9(3) .
C58 C53 C54 C59 0.8(6) .
Fe51 C53 C54 C59 -128.8(4) .
C52 C53 C54 Fe51 -59.3(2) .
C58 C53 C54 Fe51 129.6(4) .
C87 Fe51 C54 C53 90.3(4) .
C52 Fe51 C54 C53 37.6(2) .
C51 Fe51 C54 C53 81.1(2) .
C55 Fe51 C54 C53 118.5(3) .
P52 Fe51 C54 C53 -59.4(2) .
P51 Fe51 C54 C53 -155.36(18) .
C87 Fe51 C54 C55 -28.1(4) .
C52 Fe51 C54 C55 -80.8(2) .
C51 Fe51 C54 C55 -37.4(2) .
C53 Fe51 C54 C55 -118.5(3) .
P52 Fe51 C54 C55 -177.89(17) .
P51 Fe51 C54 C55 86.2(2) .
C87 Fe51 C54 C59 -148.7(4) .
C52 Fe51 C54 C59 158.6(4) .
C51 Fe51 C54 C59 -158.0(4) .
C55 Fe51 C54 C59 -120.6(5) .
C53 Fe51 C54 C59 121.0(5) .
P52 Fe51 C54 C59 61.5(4) .
P51 Fe51 C54 C59 -34.4(4) .
C52 C51 C55 C54 -1.1(4) .
C56 C51 C55 C54 174.6(3) .
Fe51 C51 C55 C54 -60.2(2) .
C52 C51 C55 C60 -170.6(3) .
C56 C51 C55 C60 5.1(6) .
Fe51 C51 C55 C60 130.2(4) .
C52 C51 C55 Fe51 59.2(2) .
C56 C51 C55 Fe51 -125.2(4) .
C53 C54 C55 C51 -0.2(4) .
C59 C54 C55 C51 -170.7(3) .
Fe51 C54 C55 C51 60.6(2) .
C53 C54 C55 C60 169.6(3) .
C59 C54 C55 C60 -0.9(6) .
Fe51 C54 C55 C60 -129.6(3) .
C53 C54 C55 Fe51 -60.7(2) .
C59 C54 C55 Fe51 128.7(4) .
C87 Fe51 C55 C51 47.6(3) .
C52 Fe51 C55 C51 -37.0(2) .
C54 Fe51 C55 C51 -118.3(3) .
C53 Fe51 C55 C51 -80.7(2) .
P52 Fe51 C55 C51 -112.7(3) .
P51 Fe51 C55 C51 138.72(19) .
C87 Fe51 C55 C54 165.9(2) .
C52 Fe51 C55 C54 81.3(2) .
C51 Fe51 C55 C54 118.3(3) .
C53 Fe51 C55 C54 37.6(2) .
P52 Fe51 C55 C54 5.6(5) .
P51 Fe51 C55 C54 -103.0(2) .
C87 Fe51 C55 C60 -74.9(4) .
C52 Fe51 C55 C60 -159.5(4) .
C54 Fe51 C55 C60 119.2(5) .
C51 Fe51 C55 C60 -122.5(5) .
C53 Fe51 C55 C60 156.8(4) .
P52 Fe51 C55 C60 124.8(4) .
P51 Fe51 C55 C60 16.2(4) .
C69 P51 C61 C62 -106.0(3) .
C63 P51 C61 C62 151.5(3) .
Fe51 P51 C61 C62 21.4(3) .
P51 C61 C62 P52 -43.6(3) .
C75 P52 C62 C61 177.4(2) .
C81 P52 C62 C61 -77.9(3) .
Fe51 P52 C62 C61 49.2(3) .
C69 P51 C63 C68 36.0(3) .
C61 P51 C63 C68 141.2(3) .
Fe51 P51 C63 C68 -97.2(3) .
C69 P51 C63 C64 -147.6(3) .
C61 P51 C63 C64 -42.4(4) .
Fe51 P51 C63 C64 79.2(3) .
C68 C63 C64 C65 0.2(6) .
P51 C63 C64 C65 -176.3(3) .
C63 C64 C65 C66 0.5(7) .
C64 C65 C66 C67 -0.6(7) .
C65 C66 C67 C68 0.0(7) .
C64 C63 C68 C67 -0.9(6) .
P51 C63 C68 C67 175.7(3) .
C66 C67 C68 C63 0.8(6) .
C63 P51 C69 C70 59.4(3) .
C61 P51 C69 C70 -45.5(3) .
Fe51 P51 C69 C70 -165.9(3) .
C63 P51 C69 C74 -119.8(3) .
C61 P51 C69 C74 135.3(3) .
Fe51 P51 C69 C74 14.9(3) .
C74 C69 C70 C71 -2.8(5) .
P51 C69 C70 C71 178.0(3) .
C69 C70 C71 C72 1.3(6) .
C70 C71 C72 C73 1.2(6) .
C71 C72 C73 C74 -2.1(6) .
C72 C73 C74 C69 0.6(6) .
C70 C69 C74 C73 1.8(5) .
P51 C69 C74 C73 -178.9(3) .
C62 P52 C75 C76 -40.3(3) .
C81 P52 C75 C76 -143.1(3) .
Fe51 P52 C75 C76 79.2(3) .
C62 P52 C75 C80 144.1(3) .
C81 P52 C75 C80 41.3(3) .
Fe51 P52 C75 C80 -96.4(3) .
C80 C75 C76 C77 0.0(5) .
P52 C75 C76 C77 -175.7(3) .
C75 C76 C77 C78 0.4(6) .
C76 C77 C78 C79 -0.6(6) .
C77 C78 C79 C80 0.4(6) .
C78 C79 C80 C75 -0.1(5) .
C76 C75 C80 C79 -0.2(5) .
P52 C75 C80 C79 175.6(3) .
C75 P52 C81 C82 -149.3(3) .
C62 P52 C81 C82 103.6(3) .
Fe51 P52 C81 C82 -12.4(3) .
C75 P52 C81 C86 37.8(3) .
C62 P52 C81 C86 -69.2(3) .
Fe51 P52 C81 C86 174.7(2) .
C86 C81 C82 C83 0.9(6) .
P52 C81 C82 C83 -172.1(3) .
C81 C82 C83 C84 -2.5(6) .
C82 C83 C84 C85 1.9(6) .
C83 C84 C85 C86 0.1(6) .
C84 C85 C86 C81 -1.7(6) .
C82 C81 C86 C85 1.1(5) .
P52 C81 C86 C85 173.9(3) .
C52 Fe51 C87 C88 25(5) .
C54 Fe51 C87 C88 -22(5) .
C51 Fe51 C87 C88 -14(5) .
C55 Fe51 C87 C88 -41(5) .
C53 Fe51 C87 C88 39(5) .
P52 Fe51 C87 C88 132(5) .
P51 Fe51 C87 C88 -141(5) .
Fe51 C87 C88 C89 16(8) .
C39 C41 C89 C90 -1.4(5) .
C39 C41 C89 C88 177.9(3) .
C87 C88 C89 C41 -68(4) .
C87 C88 C89 C90 111(4) .
C40 N1 C90 C89 -0.8(5) .
C41 C89 C90 N1 2.6(5) .
C88 C89 C90 N1 -176.7(3) .
